data_4133706
loop_
_publ_author_name
'Keilwerth, Martin'
'Hohenberger, Johannes'
'Heinemann, Frank W.'
'Sutter, J\"org'
'Scheurer, Andreas'
'Fang, Huayi'
'Bill, Eckhard'
'Neese, Frank'
'Ye, Shengfa'
'Meyer, Karsten'

_publ_section_title
;
 A Series of Iron Nitrosyl Complexes {Fe-NO}<sup>6-9</sup> and a Fleeting
 {Fe-NO}<sup>10</sup> Intermediate en Route to a Metalacyclic Iron
 Nitrosoalkane.
;
_journal_issue 43
_journal_name_full 'Journal of the American Chemical Society'
_journal_page_first 17217
_journal_page_last 17235
_journal_paper_doi 10.1021/jacs.9b08053
_journal_volume 141
_journal_year 2019
_chemical_formula_moiety 'C42 H51 Fe N8 O'
_chemical_formula_sum 'C42 H51 Fe N8 O'
_chemical_formula_weight 739.75
_space_group_crystal_system monoclinic
_space_group_IT_number 14
_space_group_name_Hall '-P 2yn'
_space_group_name_H-M_alt 'P 1 21/n 1'
_atom_sites_solution_hydrogens geom
_audit_creation_date 2019-01-18
_audit_creation_method
;
Olex2 1.2
(compiled 2018.05.29 svn.r3508 for OlexSys, GUI svn.r5506)
;
_cell_angle_alpha 90
_cell_angle_beta 91.921(4)
_cell_angle_gamma 90
_cell_formula_units_Z 4
_cell_length_a 12.2658(19)
_cell_length_b 17.831(3)
_cell_length_c 17.641(3)
_cell_measurement_reflns_used 4010
_cell_measurement_temperature 100(2)
_cell_measurement_theta_max 23.77
_cell_measurement_theta_min 2.28
_cell_volume 3856.1(11)
_computing_cell_refinement 'Bruker SAINT'
_computing_data_collection 'Bruker APEX2'
_computing_data_reduction 'Bruker SAINT'
_computing_molecular_graphics 'SHELXTL 6.12 (Bruker AXS, 2002)'
_computing_publication_material 'Olex2 (Dolomanov et al., 2009)'
_computing_structure_refinement 'SHELXL-2016/6 (Sheldrick, 2015)'
_computing_structure_solution 'SHELXTL 6.12 (Bruker AXS, 2002)'
_diffrn_ambient_temperature 100(2)
_diffrn_detector_area_resol_mean 83.33
_diffrn_measured_fraction_theta_full 1.000
_diffrn_measured_fraction_theta_max 1.000
_diffrn_measurement_device_type 'Bruker Kappa APEX II'
_diffrn_measurement_method '\f and \w scans'
_diffrn_radiation_monochromator 'Quazar focussing montel optics'
_diffrn_radiation_source 'ImuS micro-focus tube'
_diffrn_radiation_type MoK\a
_diffrn_radiation_wavelength 0.71073
_diffrn_reflns_av_R_equivalents 0.1309
_diffrn_reflns_av_unetI/netI 0.0881
_diffrn_reflns_Laue_measured_fraction_full 1.000
_diffrn_reflns_Laue_measured_fraction_max 1.000
_diffrn_reflns_limit_h_max 15
_diffrn_reflns_limit_h_min -15
_diffrn_reflns_limit_k_max 22
_diffrn_reflns_limit_k_min -22
_diffrn_reflns_limit_l_max 22
_diffrn_reflns_limit_l_min -22
_diffrn_reflns_number 58363
_diffrn_reflns_point_group_measured_fraction_full 1.000
_diffrn_reflns_point_group_measured_fraction_max 1.000
_diffrn_reflns_theta_full 25.242
_diffrn_reflns_theta_max 27.100
_diffrn_reflns_theta_min 2.055
_diffrn_standards_number 0
_exptl_absorpt_coefficient_mu 0.435
_exptl_absorpt_correction_T_max 0.7455
_exptl_absorpt_correction_T_min 0.6782
_exptl_absorpt_correction_type multi-scan
_exptl_absorpt_process_details
;
SADABS-2014/4 (Bruker,2014/4) was used for absorption correction.
wR2(int) was 0.0950 before and 0.0621 after correction.
The Ratio of minimum to maximum transmission is 0.9097.
The \l/2 correction factor is 0.00150.
;
_exptl_crystal_colour violet
_exptl_crystal_colour_primary violet
_exptl_crystal_density_diffrn 1.274
_exptl_crystal_description block
_exptl_crystal_F_000 1572
_exptl_crystal_size_max 0.12
_exptl_crystal_size_mid 0.1
_exptl_crystal_size_min 0.05
_refine_diff_density_max 0.356
_refine_diff_density_min -0.386
_refine_diff_density_rms 0.070
_refine_ls_extinction_method none
_refine_ls_goodness_of_fit_ref 1.009
_refine_ls_hydrogen_treatment constr
_refine_ls_matrix_type full
_refine_ls_number_parameters 478
_refine_ls_number_reflns 8502
_refine_ls_number_restraints 0
_refine_ls_restrained_S_all 1.009
_refine_ls_R_factor_all 0.1013
_refine_ls_R_factor_gt 0.0483
_refine_ls_shift/su_max 0.001
_refine_ls_shift/su_mean 0.000
_refine_ls_structure_factor_coef Fsqd
_refine_ls_weighting_details 'w=1/[\s^2^(Fo^2^)+(0.0209P)^2^+3.0453P] where P=(Fo^2^+2Fc^2^)/3'
_refine_ls_weighting_scheme calc
_refine_ls_wR_factor_gt 0.0821
_refine_ls_wR_factor_ref 0.0980
_reflns_Friedel_coverage 0.000
_reflns_number_gt 5379
_reflns_number_total 8502
_reflns_threshold_expression 'I > 2\s(I)'
_cod_data_source_file ja9b08053_si_002.cif
_cod_data_source_block jh1404
_cod_original_cell_volume 3856.1(10)
_cod_database_code 4133706
_shelx_shelxl_version_number 2016/6
_shelx_space_group_comment
;
The symmetry employed for this shelxl refinement is uniquely defined
by the following loop, which should always be used as a source of
symmetry information in preference to the above space-group names.
They are only intended as comments.
;
_shelx_estimated_absorpt_t_max 0.979
_shelx_estimated_absorpt_t_min 0.950
_olex2_refinement_description
;
1. Fixed Uiso
 At 1.2 times of:
  All C(H) groups, All C(H,H) groups
 At 1.5 times of:
  All C(H,H,H) groups
2.a Secondary CH2 refined with riding coordinates:
 C1(H1A,H1B), C2(H2A,H2B), C6(H6A,H6B), C7(H7A,H7B), C11(H11A,H11B), C12(H12A,
 H12B)
2.b Aromatic/amide H refined with riding coordinates:
 C4(H4), C5(H5), C9(H9), C10(H10), C14(H14), C15(H15), C18(H18), C20(H20),
 C27(H27), C29(H29), C36(H36), C38(H38)
2.c Idealised Me refined as rotating group:
 C22(H22A,H22B,H22C), C23(H23A,H23B,H23C), C24(H24A,H24B,H24C), C31(H31A,H31B,
 H31C), C32(H32A,H32B,H32C), C33(H33A,H33B,H33C), C40(H40A,H40B,H40C), C41(H41A,
 H41B,H41C), C42(H42A,H42B,H42C)
;
_olex2_submission_special_instructions 'No special instructions were received'

loop_
_space_group_symop_operation_xyz
'x, y, z'
'-x+1/2, y+1/2, -z+1/2'
'-x, -y, -z'
'x-1/2, -y-1/2, z-1/2'

loop_
_atom_site_label
_atom_site_type_symbol
_atom_site_fract_x
_atom_site_fract_y
_atom_site_fract_z
_atom_site_U_iso_or_equiv
_atom_site_adp_type
_atom_site_occupancy
_atom_site_site_symmetry_order
_atom_site_calc_flag
_atom_site_refinement_flags_posn
Fe1 Fe 0.58484(3) 0.79123(2) 0.75078(2) 0.01427(9) Uani 1 1 d .
O1 O 0.68334(15) 0.93791(10) 0.73891(11) 0.0263(5) Uani 1 1 d .
N1 N 0.45732(17) 0.61050(11) 0.76439(12) 0.0182(5) Uani 1 1 d .
N2 N 0.40191(17) 0.75694(12) 0.85953(12) 0.0178(5) Uani 1 1 d .
N3 N 0.38551(17) 0.86578(11) 0.80820(12) 0.0180(5) Uani 1 1 d .
N4 N 0.70312(17) 0.64574(11) 0.80097(12) 0.0176(5) Uani 1 1 d .
N5 N 0.74783(17) 0.74094(11) 0.86998(12) 0.0163(5) Uani 1 1 d .
N6 N 0.46775(16) 0.71085(12) 0.61790(11) 0.0159(5) Uani 1 1 d .
N7 N 0.61197(16) 0.76916(11) 0.58454(12) 0.0154(5) Uani 1 1 d .
N8 N 0.64172(17) 0.87590(12) 0.74466(12) 0.0179(5) Uani 1 1 d .
C1 C 0.3920(2) 0.62020(14) 0.83095(15) 0.0199(6) Uani 1 1 d .
H1A H 0.390330 0.572397 0.859427 0.024 Uiso 1 1 calc R
H1B H 0.316160 0.632693 0.814540 0.024 Uiso 1 1 calc R
C2 C 0.4366(2) 0.68201(14) 0.88315(15) 0.0196(6) Uani 1 1 d .
H2A H 0.412171 0.672666 0.935224 0.024 Uiso 1 1 calc R
H2B H 0.517321 0.679846 0.884501 0.024 Uiso 1 1 calc R
C3 C 0.4517(2) 0.80224(14) 0.80732(14) 0.0166(6) Uani 1 1 d .
C4 C 0.3119(2) 0.79044(16) 0.89013(15) 0.0252(6) Uani 1 1 d .
H4 H 0.265897 0.769287 0.926717 0.030 Uiso 1 1 calc R
C5 C 0.3020(2) 0.85821(16) 0.85853(16) 0.0268(7) Uani 1 1 d .
H5 H 0.247680 0.894506 0.868675 0.032 Uiso 1 1 calc R
C6 C 0.5495(2) 0.55979(14) 0.77392(15) 0.0194(6) Uani 1 1 d .
H6A H 0.533699 0.512780 0.745802 0.023 Uiso 1 1 calc R
H6B H 0.559973 0.547043 0.828301 0.023 Uiso 1 1 calc R
C7 C 0.6538(2) 0.59423(14) 0.74548(15) 0.0192(6) Uani 1 1 d .
H7A H 0.706346 0.553804 0.734587 0.023 Uiso 1 1 calc R
H7B H 0.637326 0.621557 0.697610 0.023 Uiso 1 1 calc R
C8 C 0.6808(2) 0.72145(13) 0.80794(14) 0.0157(6) Uani 1 1 d .
C9 C 0.7776(2) 0.62037(15) 0.85615(16) 0.0234(6) Uani 1 1 d .
H9 H 0.803359 0.570432 0.862379 0.028 Uiso 1 1 calc R
C10 C 0.8062(2) 0.67981(14) 0.89902(16) 0.0225(6) Uani 1 1 d .
H10 H 0.856672 0.680126 0.941081 0.027 Uiso 1 1 calc R
C11 C 0.3957(2) 0.60470(14) 0.69302(15) 0.0230(6) Uani 1 1 d .
H11A H 0.324973 0.579842 0.701577 0.028 Uiso 1 1 calc R
H11B H 0.436505 0.573487 0.657240 0.028 Uiso 1 1 calc R
C12 C 0.3754(2) 0.68207(14) 0.65853(15) 0.0187(6) Uani 1 1 d .
H12A H 0.311060 0.679400 0.623187 0.022 Uiso 1 1 calc R
H12B H 0.358016 0.717611 0.699519 0.022 Uiso 1 1 calc R
C13 C 0.5533(2) 0.75366(14) 0.64894(14) 0.0154(6) Uani 1 1 d .
C14 C 0.4756(2) 0.70103(14) 0.54015(14) 0.0182(6) Uani 1 1 d .
H14 H 0.426903 0.673388 0.507838 0.022 Uiso 1 1 calc R
C15 C 0.5645(2) 0.73771(14) 0.51949(15) 0.0186(6) Uani 1 1 d .
H15 H 0.590457 0.741620 0.469516 0.022 Uiso 1 1 calc R
C16 C 0.4003(2) 0.93472(14) 0.76744(15) 0.0198(6) Uani 1 1 d .
C17 C 0.4517(2) 0.99457(15) 0.80530(17) 0.0263(7) Uani 1 1 d .
C18 C 0.4543(2) 1.06349(15) 0.76841(19) 0.0316(7) Uani 1 1 d .
H18 H 0.489169 1.104765 0.793181 0.038 Uiso 1 1 calc R
C19 C 0.4076(2) 1.07361(16) 0.69655(19) 0.0300(7) Uani 1 1 d .
C20 C 0.3603(2) 1.01285(16) 0.66034(17) 0.0282(7) Uani 1 1 d .
H20 H 0.329912 1.019153 0.610493 0.034 Uiso 1 1 calc R
C21 C 0.3553(2) 0.94224(15) 0.69430(16) 0.0213(6) Uani 1 1 d .
C22 C 0.5060(3) 0.98344(16) 0.88234(18) 0.0369(8) Uani 1 1 d .
H22A H 0.533449 1.031664 0.901589 0.055 Uiso 1 1 calc GR
H22B H 0.566883 0.948241 0.878293 0.055 Uiso 1 1 calc GR
H22C H 0.452951 0.963176 0.917269 0.055 Uiso 1 1 calc GR
C23 C 0.4091(3) 1.14953(17) 0.6581(2) 0.0440(9) Uani 1 1 d .
H23A H 0.363443 1.147870 0.611494 0.066 Uiso 1 1 calc GR
H23B H 0.484179 1.162221 0.645610 0.066 Uiso 1 1 calc GR
H23C H 0.380840 1.187610 0.692334 0.066 Uiso 1 1 calc GR
C24 C 0.3044(2) 0.87648(16) 0.65308(17) 0.0317(7) Uani 1 1 d .
H24A H 0.361120 0.839797 0.641777 0.048 Uiso 1 1 calc GR
H24B H 0.268964 0.893735 0.605627 0.048 Uiso 1 1 calc GR
H24C H 0.250099 0.853069 0.684986 0.048 Uiso 1 1 calc GR
C25 C 0.7659(2) 0.81584(14) 0.89812(15) 0.0161(6) Uani 1 1 d .
C26 C 0.8451(2) 0.85960(14) 0.86460(14) 0.0176(6) Uani 1 1 d .
C27 C 0.8685(2) 0.92988(14) 0.89658(15) 0.0187(6) Uani 1 1 d .
H27 H 0.922236 0.960467 0.874350 0.022 Uiso 1 1 calc R
C28 C 0.8162(2) 0.95624(14) 0.95931(15) 0.0199(6) Uani 1 1 d .
C29 C 0.7368(2) 0.91150(15) 0.99046(15) 0.0201(6) Uani 1 1 d .
H29 H 0.699181 0.929385 1.033065 0.024 Uiso 1 1 calc R
C30 C 0.7105(2) 0.84076(14) 0.96084(14) 0.0179(6) Uani 1 1 d .
C31 C 0.9030(2) 0.83372(15) 0.79551(15) 0.0234(6) Uani 1 1 d .
H31A H 0.923280 0.780820 0.801466 0.035 Uiso 1 1 calc GR
H31B H 0.968961 0.863899 0.789476 0.035 Uiso 1 1 calc GR
H31C H 0.854645 0.839556 0.750570 0.035 Uiso 1 1 calc GR
C32 C 0.8460(2) 1.03127(15) 0.99383(17) 0.0304(7) Uani 1 1 d .
H32A H 0.885656 1.023509 1.042341 0.046 Uiso 1 1 calc GR
H32B H 0.779374 1.060018 1.002275 0.046 Uiso 1 1 calc GR
H32C H 0.892209 1.058996 0.959295 0.046 Uiso 1 1 calc GR
C33 C 0.6240(2) 0.79386(16) 0.99652(15) 0.0269(6) Uani 1 1 d .
H33A H 0.558697 0.792641 0.962985 0.040 Uiso 1 1 calc GR
H33B H 0.605664 0.815703 1.045447 0.040 Uiso 1 1 calc GR
H33C H 0.651339 0.742702 1.004350 0.040 Uiso 1 1 calc GR
C34 C 0.7132(2) 0.80997(14) 0.58398(13) 0.0158(6) Uani 1 1 d .
C35 C 0.8108(2) 0.77155(14) 0.59716(14) 0.0176(6) Uani 1 1 d .
C36 C 0.9078(2) 0.81162(15) 0.59403(14) 0.0203(6) Uani 1 1 d .
H36 H 0.974922 0.786280 0.603841 0.024 Uiso 1 1 calc R
C37 C 0.9093(2) 0.88754(15) 0.57700(15) 0.0214(6) Uani 1 1 d .
C38 C 0.8106(2) 0.92379(15) 0.56316(15) 0.0208(6) Uani 1 1 d .
H38 H 0.810899 0.975586 0.550572 0.025 Uiso 1 1 calc R
C39 C 0.7110(2) 0.88669(14) 0.56710(14) 0.0183(6) Uani 1 1 d .
C40 C 0.8142(2) 0.68893(14) 0.61579(16) 0.0245(7) Uani 1 1 d .
H40A H 0.883316 0.667608 0.599674 0.037 Uiso 1 1 calc GR
H40B H 0.753355 0.663432 0.589190 0.037 Uiso 1 1 calc GR
H40C H 0.808128 0.682123 0.670614 0.037 Uiso 1 1 calc GR
C41 C 1.0177(2) 0.92742(17) 0.57347(18) 0.0330(8) Uani 1 1 d .
H41A H 1.058239 0.921322 0.621891 0.049 Uiso 1 1 calc GR
H41B H 1.005269 0.980891 0.563654 0.049 Uiso 1 1 calc GR
H41C H 1.059878 0.905920 0.532567 0.049 Uiso 1 1 calc GR
C42 C 0.6039(2) 0.92755(14) 0.55641(16) 0.0224(6) Uani 1 1 d .
H42A H 0.617469 0.978990 0.539590 0.034 Uiso 1 1 calc GR
H42B H 0.566366 0.928669 0.604591 0.034 Uiso 1 1 calc GR
H42C H 0.558147 0.901551 0.518112 0.034 Uiso 1 1 calc GR

loop_
_atom_site_aniso_label
_atom_site_aniso_U_11
_atom_site_aniso_U_22
_atom_site_aniso_U_33
_atom_site_aniso_U_23
_atom_site_aniso_U_13
_atom_site_aniso_U_12
Fe1 0.01560(18) 0.01463(19) 0.01253(19) 0.00033(17) 0.00003(14) -0.00079(17)
O1 0.0304(11) 0.0178(10) 0.0304(12) 0.0040(9) -0.0011(9) -0.0080(9)
N1 0.0211(12) 0.0162(12) 0.0173(12) -0.0001(10) 0.0009(10) 0.0002(9)
N2 0.0207(12) 0.0191(12) 0.0139(12) -0.0013(10) 0.0049(9) -0.0006(10)
N3 0.0195(12) 0.0170(12) 0.0178(12) -0.0001(10) 0.0029(10) 0.0010(9)
N4 0.0189(12) 0.0134(11) 0.0206(12) 0.0007(10) -0.0004(10) 0.0005(9)
N5 0.0180(11) 0.0127(11) 0.0180(12) 0.0009(9) -0.0036(9) 0.0002(9)
N6 0.0159(11) 0.0181(11) 0.0135(11) -0.0008(10) -0.0013(9) -0.0030(10)
N7 0.0168(11) 0.0153(11) 0.0140(11) -0.0015(9) 0.0004(9) -0.0003(9)
N8 0.0195(12) 0.0186(12) 0.0156(12) 0.0018(10) 0.0004(9) -0.0015(10)
C1 0.0199(14) 0.0181(14) 0.0220(15) 0.0025(12) 0.0044(12) -0.0024(11)
C2 0.0233(15) 0.0194(14) 0.0163(14) 0.0058(12) 0.0025(12) -0.0014(12)
C3 0.0196(13) 0.0172(14) 0.0129(13) -0.0012(11) -0.0007(11) -0.0027(11)
C4 0.0275(15) 0.0244(15) 0.0244(15) -0.0024(14) 0.0130(12) -0.0032(13)
C5 0.0242(16) 0.0267(17) 0.0302(17) -0.0025(14) 0.0119(13) 0.0016(13)
C6 0.0258(15) 0.0127(13) 0.0198(15) -0.0023(11) 0.0032(12) -0.0019(11)
C7 0.0190(14) 0.0150(14) 0.0237(15) -0.0040(12) 0.0031(12) -0.0004(11)
C8 0.0169(13) 0.0157(15) 0.0147(13) -0.0002(11) 0.0029(10) -0.0017(11)
C9 0.0229(15) 0.0148(14) 0.0322(17) 0.0078(13) -0.0030(13) 0.0011(12)
C10 0.0226(15) 0.0194(14) 0.0250(16) 0.0067(13) -0.0077(12) -0.0005(12)
C11 0.0290(16) 0.0197(15) 0.0202(15) -0.0025(12) -0.0004(12) -0.0069(12)
C12 0.0161(14) 0.0220(14) 0.0177(14) -0.0019(12) -0.0034(11) -0.0041(11)
C13 0.0153(13) 0.0147(13) 0.0163(14) 0.0007(11) 0.0013(11) 0.0008(11)
C14 0.0224(14) 0.0202(14) 0.0118(13) -0.0043(12) -0.0018(11) 0.0008(12)
C15 0.0222(14) 0.0220(14) 0.0117(13) -0.0011(11) 0.0003(11) 0.0018(12)
C16 0.0162(14) 0.0166(14) 0.0268(16) 0.0017(12) 0.0032(12) 0.0038(11)
C17 0.0223(15) 0.0227(16) 0.0335(18) -0.0018(14) -0.0036(13) 0.0047(12)
C18 0.0240(16) 0.0168(15) 0.054(2) 0.0044(15) -0.0022(15) -0.0017(12)
C19 0.0191(15) 0.0248(16) 0.046(2) 0.0134(15) 0.0057(14) 0.0062(13)
C20 0.0203(15) 0.0366(18) 0.0281(17) 0.0108(15) 0.0041(13) 0.0101(13)
C21 0.0156(14) 0.0230(15) 0.0255(16) 0.0007(13) 0.0032(12) 0.0070(12)
C22 0.043(2) 0.0260(17) 0.041(2) -0.0052(15) -0.0145(16) 0.0014(15)
C23 0.0263(18) 0.0363(19) 0.070(3) 0.0257(18) 0.0060(17) 0.0027(15)
C24 0.0324(18) 0.0346(18) 0.0276(17) -0.0018(14) -0.0078(14) 0.0081(14)
C25 0.0151(13) 0.0152(13) 0.0177(14) 0.0020(11) -0.0042(11) -0.0007(11)
C26 0.0195(14) 0.0187(15) 0.0141(14) 0.0045(11) -0.0034(11) 0.0025(11)
C27 0.0216(14) 0.0170(14) 0.0171(14) 0.0044(12) -0.0027(12) -0.0051(11)
C28 0.0231(15) 0.0185(14) 0.0177(15) 0.0008(12) -0.0061(12) 0.0041(12)
C29 0.0210(14) 0.0233(15) 0.0158(14) -0.0029(12) -0.0033(11) 0.0058(12)
C30 0.0166(14) 0.0222(15) 0.0147(14) 0.0033(12) -0.0032(11) 0.0013(11)
C31 0.0246(15) 0.0246(16) 0.0212(15) -0.0015(13) 0.0035(12) -0.0034(12)
C32 0.0373(18) 0.0244(16) 0.0292(18) -0.0067(14) -0.0040(14) 0.0010(14)
C33 0.0269(15) 0.0338(16) 0.0201(15) -0.0025(14) 0.0024(12) -0.0076(14)
C34 0.0166(13) 0.0215(15) 0.0095(13) -0.0025(11) 0.0028(10) -0.0001(11)
C35 0.0202(14) 0.0245(15) 0.0082(13) 0.0002(11) 0.0033(11) 0.0023(11)
C36 0.0159(13) 0.0288(16) 0.0162(14) -0.0042(12) 0.0013(11) 0.0028(11)
C37 0.0203(14) 0.0285(16) 0.0159(15) -0.0071(12) 0.0071(12) -0.0065(12)
C38 0.0250(15) 0.0175(14) 0.0202(15) -0.0032(12) 0.0059(12) -0.0020(12)
C39 0.0239(14) 0.0185(14) 0.0128(13) -0.0041(11) 0.0028(11) 0.0017(12)
C40 0.0220(15) 0.0232(16) 0.0286(16) 0.0037(13) 0.0056(12) 0.0041(12)
C41 0.0256(16) 0.0343(18) 0.0397(19) -0.0105(15) 0.0104(14) -0.0065(14)
C42 0.0234(15) 0.0194(15) 0.0245(16) 0.0028(12) -0.0010(12) 0.0040(12)

loop_
_atom_type_symbol
_atom_type_description
_atom_type_scat_dispersion_real
_atom_type_scat_dispersion_imag
_atom_type_scat_source
C C 0.0033 0.0016 'International Tables Vol C Tables 4.2.6.8 and 6.1.1.4'
H H 0.0000 0.0000 'International Tables Vol C Tables 4.2.6.8 and 6.1.1.4'
N N 0.0061 0.0033 'International Tables Vol C Tables 4.2.6.8 and 6.1.1.4'
O O 0.0106 0.0060 'International Tables Vol C Tables 4.2.6.8 and 6.1.1.4'
Fe Fe 0.3463 0.8444 'International Tables Vol C Tables 4.2.6.8 and 6.1.1.4'

loop_
_geom_angle_atom_site_label_1
_geom_angle_atom_site_label_2
_geom_angle_atom_site_label_3
_geom_angle
N8 Fe1 C3 107.51(10)
N8 Fe1 C8 111.17(10)
N8 Fe1 C13 108.84(10)
C3 Fe1 C8 107.35(10)
C13 Fe1 C3 111.27(10)
C13 Fe1 C8 110.67(10)
C6 N1 C1 115.4(2)
C11 N1 C1 115.1(2)
C11 N1 C6 115.9(2)
C3 N2 C2 126.5(2)
C4 N2 C2 120.9(2)
C4 N2 C3 112.6(2)
C3 N3 C16 127.3(2)
C5 N3 C3 111.8(2)
C5 N3 C16 120.8(2)
C8 N4 C7 126.5(2)
C8 N4 C9 112.5(2)
C9 N4 C7 120.9(2)
C8 N5 C10 112.2(2)
C8 N5 C25 125.7(2)
C10 N5 C25 121.9(2)
C13 N6 C12 126.0(2)
C14 N6 C12 121.5(2)
C14 N6 C13 112.4(2)
C13 N7 C34 125.1(2)
C15 N7 C13 112.3(2)
C15 N7 C34 122.5(2)
O1 N8 Fe1 179.0(2)
N1 C1 C2 112.1(2)
N2 C2 C1 113.2(2)
N2 C3 Fe1 132.64(19)
N2 C3 N3 101.4(2)
N3 C3 Fe1 125.79(18)
C5 C4 N2 107.0(2)
C4 C5 N3 107.3(2)
N1 C6 C7 111.8(2)
N4 C7 C6 111.6(2)
N4 C8 Fe1 133.48(18)
N4 C8 N5 101.5(2)
N5 C8 Fe1 124.97(17)
C10 C9 N4 106.9(2)
C9 C10 N5 106.8(2)
N1 C11 C12 110.8(2)
N6 C12 C11 113.3(2)
N6 C13 Fe1 132.48(18)
N7 C13 Fe1 126.37(18)
N7 C13 N6 101.0(2)
C15 C14 N6 107.0(2)
C14 C15 N7 107.3(2)
C17 C16 N3 118.4(2)
C21 C16 N3 119.5(2)
C21 C16 C17 121.8(2)
C16 C17 C22 120.6(3)
C18 C17 C16 117.9(3)
C18 C17 C22 121.5(3)
C19 C18 C17 121.8(3)
C18 C19 C23 121.0(3)
C20 C19 C18 118.5(3)
C20 C19 C23 120.5(3)
C19 C20 C21 122.3(3)
C16 C21 C20 117.6(3)
C16 C21 C24 121.2(2)
C20 C21 C24 121.3(3)
C26 C25 N5 118.4(2)
C30 C25 N5 119.8(2)
C30 C25 C26 121.7(2)
C25 C26 C27 117.8(2)
C25 C26 C31 121.8(2)
C27 C26 C31 120.4(2)
C28 C27 C26 122.2(2)
C27 C28 C29 118.3(2)
C27 C28 C32 120.8(3)
C29 C28 C32 120.9(2)
C28 C29 C30 121.8(2)
C25 C30 C29 118.2(2)
C25 C30 C33 121.7(2)
C29 C30 C33 120.1(2)
C35 C34 N7 119.2(2)
C35 C34 C39 121.8(2)
C39 C34 N7 119.0(2)
C34 C35 C40 122.3(2)
C36 C35 C34 118.2(2)
C36 C35 C40 119.5(2)
C37 C36 C35 121.9(2)
C36 C37 C41 119.1(2)
C38 C37 C36 118.4(2)
C38 C37 C41 122.5(3)
C37 C38 C39 122.1(2)
C34 C39 C42 120.6(2)
C38 C39 C34 117.6(2)
C38 C39 C42 121.7(2)

loop_
_geom_bond_atom_site_label_1
_geom_bond_atom_site_label_2
_geom_bond_distance
Fe1 N8 1.668(2)
Fe1 C3 1.952(3)
Fe1 C8 1.967(2)
Fe1 C13 1.944(3)
O1 N8 1.224(3)
N1 C1 1.454(3)
N1 C6 1.453(3)
N1 C11 1.450(3)
N2 C2 1.459(3)
N2 C3 1.382(3)
N2 C4 1.381(3)
N3 C3 1.394(3)
N3 C5 1.385(3)
N3 C16 1.439(3)
N4 C7 1.459(3)
N4 C8 1.384(3)
N4 C9 1.388(3)
N5 C8 1.391(3)
N5 C10 1.392(3)
N5 C25 1.439(3)
N6 C12 1.455(3)
N6 C13 1.394(3)
N6 C14 1.389(3)
N7 C13 1.393(3)
N7 C15 1.388(3)
N7 C34 1.439(3)
C1 C2 1.526(4)
C4 C5 1.335(4)
C6 C7 1.519(3)
C9 C10 1.342(4)
C11 C12 1.525(4)
C14 C15 1.332(4)
C16 C17 1.398(4)
C16 C21 1.393(4)
C17 C18 1.392(4)
C17 C22 1.506(4)
C18 C19 1.386(4)
C19 C20 1.376(4)
C19 C23 1.514(4)
C20 C21 1.397(4)
C21 C24 1.504(4)
C25 C26 1.393(3)
C25 C30 1.391(4)
C26 C27 1.400(3)
C26 C31 1.504(4)
C27 C28 1.380(4)
C28 C29 1.387(4)
C28 C32 1.510(4)
C29 C30 1.399(4)
C30 C33 1.506(4)
C34 C35 1.392(3)
C34 C39 1.400(3)
C35 C36 1.391(3)
C35 C40 1.510(4)
C36 C37 1.387(4)
C37 C38 1.387(4)
C37 C41 1.511(4)
C38 C39 1.393(4)
C39 C42 1.509(3)

loop_
_geom_torsion_atom_site_label_1
_geom_torsion_atom_site_label_2
_geom_torsion_atom_site_label_3
_geom_torsion_atom_site_label_4
_geom_torsion
N1 C1 C2 N2 82.8(3)
N1 C6 C7 N4 80.2(3)
N1 C11 C12 N6 81.3(3)
N2 C4 C5 N3 0.4(3)
N3 C16 C17 C18 -172.7(2)
N3 C16 C17 C22 9.5(4)
N3 C16 C21 C20 172.5(2)
N3 C16 C21 C24 -8.2(4)
N4 C9 C10 N5 0.6(3)
N5 C25 C26 C27 -174.7(2)
N5 C25 C26 C31 6.4(4)
N5 C25 C30 C29 174.8(2)
N5 C25 C30 C33 -5.5(4)
N6 C14 C15 N7 0.8(3)
N7 C34 C35 C36 178.0(2)
N7 C34 C35 C40 -3.0(4)
N7 C34 C39 C38 -176.8(2)
N7 C34 C39 C42 5.3(4)
C1 N1 C6 C7 -131.2(2)
C1 N1 C11 C12 88.4(3)
C2 N2 C3 Fe1 -4.4(4)
C2 N2 C3 N3 -179.4(2)
C2 N2 C4 C5 179.1(2)
C3 N2 C2 C1 -85.6(3)
C3 N2 C4 C5 -0.2(3)
C3 N3 C5 C4 -0.5(3)
C3 N3 C16 C17 -96.9(3)
C3 N3 C16 C21 88.5(3)
C4 N2 C2 C1 95.1(3)
C4 N2 C3 Fe1 174.9(2)
C4 N2 C3 N3 -0.1(3)
C5 N3 C3 Fe1 -175.13(19)
C5 N3 C3 N2 0.3(3)
C5 N3 C16 C17 79.1(3)
C5 N3 C16 C21 -95.6(3)
C6 N1 C1 C2 87.0(3)
C6 N1 C11 C12 -132.7(2)
C7 N4 C8 Fe1 -2.0(4)
C7 N4 C8 N5 178.5(2)
C7 N4 C9 C10 -178.8(2)
C8 N4 C7 C6 -88.1(3)
C8 N4 C9 C10 -1.1(3)
C8 N5 C10 C9 0.0(3)
C8 N5 C25 C26 -84.5(3)
C8 N5 C25 C30 100.2(3)
C9 N4 C7 C6 89.2(3)
C9 N4 C8 Fe1 -179.5(2)
C9 N4 C8 N5 1.0(3)
C10 N5 C8 Fe1 179.86(18)
C10 N5 C8 N4 -0.6(3)
C10 N5 C25 C26 88.9(3)
C10 N5 C25 C30 -86.4(3)
C11 N1 C1 C2 -133.9(2)
C11 N1 C6 C7 90.0(3)
C12 N6 C13 Fe1 -0.3(4)
C12 N6 C13 N7 -176.1(2)
C12 N6 C14 C15 175.9(2)
C13 N6 C12 C11 -89.6(3)
C13 N6 C14 C15 -0.8(3)
C13 N7 C15 C14 -0.6(3)
C13 N7 C34 C35 86.1(3)
C13 N7 C34 C39 -96.5(3)
C14 N6 C12 C11 94.2(3)
C14 N6 C13 Fe1 176.24(19)
C14 N6 C13 N7 0.5(3)
C15 N7 C13 Fe1 -176.07(18)
C15 N7 C13 N6 0.0(3)
C15 N7 C34 C35 -91.0(3)
C15 N7 C34 C39 86.4(3)
C16 N3 C3 Fe1 1.1(4)
C16 N3 C3 N2 176.6(2)
C16 N3 C5 C4 -177.0(2)
C16 C17 C18 C19 0.2(4)
C17 C16 C21 C20 -1.9(4)
C17 C16 C21 C24 177.3(3)
C17 C18 C19 C20 -1.9(4)
C17 C18 C19 C23 178.6(3)
C18 C19 C20 C21 1.8(4)
C19 C20 C21 C16 0.1(4)
C19 C20 C21 C24 -179.2(3)
C21 C16 C17 C18 1.8(4)
C21 C16 C17 C22 -176.0(3)
C22 C17 C18 C19 178.0(3)
C23 C19 C20 C21 -178.8(3)
C25 N5 C8 Fe1 -6.2(3)
C25 N5 C8 N4 173.3(2)
C25 N5 C10 C9 -174.2(2)
C25 C26 C27 C28 0.1(4)
C26 C25 C30 C29 -0.5(4)
C26 C25 C30 C33 179.3(2)
C26 C27 C28 C29 -1.0(4)
C26 C27 C28 C32 178.1(2)
C27 C28 C29 C30 1.2(4)
C28 C29 C30 C25 -0.5(4)
C28 C29 C30 C33 179.8(2)
C30 C25 C26 C27 0.6(4)
C30 C25 C26 C31 -178.3(2)
C31 C26 C27 C28 179.1(2)
C32 C28 C29 C30 -177.9(2)
C34 N7 C13 Fe1 6.6(3)
C34 N7 C13 N6 -177.3(2)
C34 N7 C15 C14 176.8(2)
C34 C35 C36 C37 -1.2(4)
C35 C34 C39 C38 0.6(4)
C35 C34 C39 C42 -177.4(2)
C35 C36 C37 C38 0.3(4)
C35 C36 C37 C41 -179.1(2)
C36 C37 C38 C39 1.1(4)
C37 C38 C39 C34 -1.5(4)
C37 C38 C39 C42 176.4(2)
C39 C34 C35 C36 0.7(4)
C39 C34 C35 C40 179.7(2)
C40 C35 C36 C37 179.8(2)
C41 C37 C38 C39 -179.5(3)
